data_2200169
loop_
_publ_author_name
'Baba, Ibrahim'
'Farina, Yang'
'Kassim, Karimah'
'Othman, A. Hamid'
'Razak, Ibrahim Abdul'
'Fun, Hoong-Kun'
'Ng, Seik Weng'

_publ_section_title
Bis(\m-<i>N</i>-butyl-<i>N</i>-ethyldithiocarbamato-<i>S</i>:<i>S</i>')bis[(<i>N</i>-butyl-<i>N</i>-ethyldithiocarbamato)zinc(II)]
_journal_issue 2
_journal_name_full 'Acta Crystallographica Section E'
_journal_page_first m55
_journal_page_last m56
_journal_paper_doi 10.1107/S1600536800020808
_journal_volume 57
_journal_year 2001
_chemical_formula_iupac '[Zn2 (C7 H14 N S2)4]'
_chemical_formula_moiety 'C28 H56 N4 S8 Zn2'
_chemical_formula_sum 'C28 H56 N4 S8 Zn2'
_chemical_formula_weight 835.99
_chemical_name_systematic
;
Bis(\m-N-butyl-N-ethyldithiocarbamato-S:S')bis[(N-butyl-N-
ethyldithiocarbamato)zinc(II)]
;
_space_group_IT_number 61
_symmetry_cell_setting orthorhombic
_symmetry_space_group_name_Hall '-P 2ac 2ab'
_symmetry_space_group_name_H-M 'P b c a'
_audit_creation_method SHELXL-97
_cell_angle_alpha 90.00
_cell_angle_beta 90.00
_cell_angle_gamma 90.00
_cell_formula_units_Z 4
_cell_length_a 14.7301(2)
_cell_length_b 12.0254(2)
_cell_length_c 23.79600(10)
_cell_measurement_reflns_used 6367
_cell_measurement_temperature 298(2)
_cell_measurement_theta_max 28.24
_cell_measurement_theta_min 1.71
_cell_volume 4215.11(9)
_computing_cell_refinement 'SAINT (Siemens, 1996)'
_computing_data_collection 'SMART (Siemens, 1996)'
_computing_data_reduction SAINT
_computing_molecular_graphics 'ORTEPII (Johnson, 1976)'
_computing_publication_material SHELXL97
_computing_structure_refinement 'SHELXL97 (Sheldrick, 1997)'
_computing_structure_solution 'SHELXS97 (Sheldrick, 1997)'
_diffrn_ambient_temperature 298(2)
_diffrn_detector_area_resol_mean 8.33
_diffrn_measured_fraction_theta_full .994
_diffrn_measured_fraction_theta_max .994
_diffrn_measurement_device_type 'Siemens CCD area-detectorr'
_diffrn_measurement_method \w
_diffrn_radiation_monochromator graphite
_diffrn_radiation_source 'fine-focus sealed tube'
_diffrn_radiation_type MoK\a
_diffrn_radiation_wavelength .71073
_diffrn_reflns_av_R_equivalents .082
_diffrn_reflns_av_sigmaI/netI .0541
_diffrn_reflns_limit_h_max 19
_diffrn_reflns_limit_h_min -17
_diffrn_reflns_limit_k_max 15
_diffrn_reflns_limit_k_min -14
_diffrn_reflns_limit_l_max 31
_diffrn_reflns_limit_l_min -30
_diffrn_reflns_number 27642
_diffrn_reflns_theta_full 28.24
_diffrn_reflns_theta_max 28.24
_diffrn_reflns_theta_min 1.71
_exptl_absorpt_coefficient_mu 1.557
_exptl_absorpt_correction_T_max .746
_exptl_absorpt_correction_T_min .534
_exptl_absorpt_correction_type empirical
_exptl_absorpt_process_details '(SADABS; Sheldrick, 1996)'
_exptl_crystal_colour Colorless
_exptl_crystal_density_diffrn 1.317
_exptl_crystal_density_method 'not measured'
_exptl_crystal_description Block
_exptl_crystal_F_000 1760
_exptl_crystal_size_max .46
_exptl_crystal_size_mid .24
_exptl_crystal_size_min .20
_refine_diff_density_max .386
_refine_diff_density_min -.497
_refine_ls_extinction_method none
_refine_ls_goodness_of_fit_ref .959
_refine_ls_hydrogen_treatment constr
_refine_ls_matrix_type full
_refine_ls_number_parameters 199
_refine_ls_number_reflns 5171
_refine_ls_number_restraints 69
_refine_ls_restrained_S_all 1.000
_refine_ls_R_factor_all .083
_refine_ls_R_factor_gt .047
_refine_ls_shift/su_max .001
_refine_ls_shift/su_mean <0.001
_refine_ls_structure_factor_coef Fsqd
_refine_ls_weighting_details 'calc w = 1/[\s^2^(Fo^2^)+(0.0802P)^2^] where P = (Fo^2^+2Fc^2^)/3'
_refine_ls_weighting_scheme calc
_refine_ls_wR_factor_ref .144
_reflns_number_gt 3106
_reflns_number_total 5171
_reflns_threshold_expression >2\s(I)
_cod_data_source_file na6028.cif
_cod_data_source_block I
_cod_depositor_comments
;
The following automatic conversions were performed:
'_symmetry_cell_setting' value 'Orthorhombic' changed to 'orthorhombic'
according to '/home/saulius/struct/CIF-dictionaries/cif_core.dic'
dictionary named 'cif_core.dic' version 2.4.1 from 2010-06-29.

Automatic conversion script
Id: cif_fix_enum 1527 2010-12-29 10:47:43Z saulius 

The following automatic conversions were performed:

'_symmetry_cell_setting' value 'Orthorhombic' changed to
'orthorhombic' according to
/home/saulius/struct/CIF-dictionaries/cif_core.dic dictionary named
'cif_core.dic' version 2.4.1 from 2010-06-29.

Automatic conversion script
Id: cif_fix_values 1715 2011-07-08 13:25:40Z adriana 
;
_cod_database_code 2200169
_cod_database_fobs_code 2200169

loop_
_symmetry_equiv_pos_as_xyz
'x, y, z'
'-x+1/2, -y, z+1/2'
'-x, y+1/2, -z+1/2'
'x+1/2, -y+1/2, -z'
'-x, -y, -z'
'x-1/2, y, -z-1/2'
'x, -y-1/2, z-1/2'
'-x-1/2, y-1/2, z'

loop_
_atom_site_label
_atom_site_fract_x
_atom_site_fract_y
_atom_site_fract_z
_atom_site_U_iso_or_equiv
_atom_site_adp_type
_atom_site_calc_flag
_atom_site_refinement_flags
_atom_site_occupancy
_atom_site_disorder_assembly
_atom_site_disorder_group
_atom_site_type_symbol
Zn1 .01584(3) .46435(3) .42416(2) .0603(2) Uani d . 1 . . Zn
S1 .06436(7) .28027(7) .41416(3) .0684(3) Uani d . 1 . . S
S2 -.02709(7) .41446(8) .32706(4) .0691(3) Uani d . 1 . . S
S3 .08445(8) .63874(8) .41903(4) .0768(3) Uani d . 1 . . S
S4 .12047(6) .50962(7) .52327(4) .0597(2) Uani d . 1 . . S
N1 .0193(2) .2026(2) .31310(10) .0740(10) Uani d . 1 . . N
N2 .1683(2) .7232(2) .50780(10) .0610(10) Uani d . 1 . . N
C1 .0190(2) .2898(3) .34710(10) .0600(10) Uani d . 1 A . C
C2 -.0195(4) .2080(4) .2550(2) .103(2) Uani d . 1 A . C
C3 -.1165(4) .1744(5) .2539(2) .151(2) Uani d . 1 . . C
C4 .0569(4) .0942(3) .3296(2) .1010(10) Uani d PD .50 A 1 C
C5 .1509(9) .0700(10) .3100(10) .115(3) Uani d PDU .50 A 1 C
C6 .1680(10) -.0530(10) .3195(5) .138(4) Uani d PDU .50 A 1 C
C7 .2670(10) -.071(2) .3213(7) .173(5) Uani d PDU .50 A 1 C
C4' .0569(4) .0942(3) .3296(2) .1010(10) Uani d PD .50 A 2 C
C5' .1567(7) .0850(10) .3180(10) .115(3) Uani d PD .50 A 2 C
C6' .1920(10) -.0230(10) .3411(5) .138(4) Uani d PD .50 A 2 C
C7' .2370(10) -.094(2) .3000(6) .173(5) Uani d PD .50 A 2 C
C8 .1277(2) .6343(2) .48630(10) .0550(10) Uani d . 1 . . C
C9 .1764(3) .8286(3) .4762(2) .0800(10) Uani d . 1 . . C
C10 .0965(3) .9051(4) .4865(2) .107(2) Uani d . 1 . . C
C11 .2067(2) .7240(3) .56510(10) .0720(10) Uani d D 1 . . C
C12 .3068(3) .6979(5) .5652(2) .0990(10) Uani d D 1 . . C
C13 .3476(4) .7050(7) .6232(2) .173(3) Uani d D 1 . . C
C14 .3247(7) .6064(8) .6557(3) .262(6) Uani d D 1 . . C
H2a -.0139 .2833 .2408 .123 Uiso calc R 1 . . H
H2b .0150 .1594 .2305 .123 Uiso calc R 1 . . H
H3a -.1390 .1789 .2161 .226 Uiso calc R 1 A . H
H3b -.1511 .2232 .2776 .226 Uiso calc R 1 . . H
H3C -.1222 .0994 .2673 .226 Uiso calc R 1 . . H
H4a .0168 .0365 .3156 .121 Uiso calc PR .50 A 1 H
H4b .0564 .0896 .3703 .121 Uiso calc PR .50 A 1 H
H5a .1947 .1141 .3301 .139 Uiso calc PR .50 A 1 H
H5b .1565 .0868 .2699 .139 Uiso calc PR .50 A 1 H
H6a .1409 -.0759 .3548 .165 Uiso calc PR .50 A 1 H
H6b .1414 -.0966 .2895 .165 Uiso calc PR .50 A 1 H
H7a .2794 -.1486 .3276 .260 Uiso calc PR .50 A 1 H
H7b .2930 -.0282 .3514 .260 Uiso calc PR .50 A 1 H
H7c .2936 -.0485 .2863 .260 Uiso calc PR .50 A 1 H
H4'1 .0250 .0359 .3094 .121 Uiso calc PR .50 A 2 H
H4'2 .0466 .0828 .3694 .121 Uiso calc PR .50 A 2 H
H5'1 .1672 .0873 .2774 .139 Uiso calc PR .50 A 2 H
H5'2 .1887 .1467 .3347 .139 Uiso calc PR .50 A 2 H
H6'1 .2343 -.0063 .3710 .165 Uiso calc PR .50 A 2 H
H6'2 .1413 -.0633 .3574 .165 Uiso calc PR .50 A 2 H
H7'1 .2570 -.1607 .3180 .260 Uiso calc PR .50 A 2 H
H7'2 .2877 -.0553 .2842 .260 Uiso calc PR .50 A 2 H
H7'3 .1946 -.1125 .2706 .260 Uiso calc PR .50 A 2 H
H9a .1803 .8122 .4363 .096 Uiso calc R 1 . . H
H9b .2319 .8661 .4872 .096 Uiso calc R 1 . . H
H10a .1043 .9723 .4653 .161 Uiso calc R 1 . . H
H10b .0931 .9226 .5258 .161 Uiso calc R 1 . . H
H10c .0415 .8688 .4750 .161 Uiso calc R 1 . . H
H11a .1750 .6697 .5880 .086 Uiso calc R 1 . . H
H11b .1971 .7967 .5818 .086 Uiso calc R 1 . . H
H12a .3160 .6235 .5505 .119 Uiso calc R 1 . . H
H12b .3380 .7496 .5406 .119 Uiso calc R 1 . . H
H13a .4130 .7117 .6203 .207 Uiso calc R 1 . . H
H13b .3247 .7706 .6422 .207 Uiso calc R 1 . . H
H14a .3511 .6120 .6925 .393 Uiso calc R 1 . . H
H14b .3481 .5416 .6371 .393 Uiso calc R 1 . . H
H14c .2599 .6005 .6590 .393 Uiso calc R 1 . . H

loop_
_atom_site_aniso_label
_atom_site_aniso_U_11
_atom_site_aniso_U_22
_atom_site_aniso_U_33
_atom_site_aniso_U_12
_atom_site_aniso_U_13
_atom_site_aniso_U_23
Zn1 .0644(3) .0519(3) .0644(3) -.0003(2) .0004(2) -.0111(2)
S1 .0812(6) .0612(5) .0629(5) .0155(4) -.0111(4) -.0080(4)
S2 .0868(6) .0580(5) .0624(5) .0064(4) -.0145(4) -.0073(4)
S3 .0958(7) .0708(6) .0637(5) -.0241(5) -.0127(5) .0003(4)
S4 .0559(5) .0495(4) .0736(5) .0071(3) -.0023(4) -.0065(3)
N1 .095(2) .057(2) .070(2) .005(2) -.008(2) -.0150(10)
N2 .056(2) .057(2) .071(2) -.0080(10) -.0100(10) -.0050(10)
C1 .063(2) .051(2) .066(2) -.0010(10) .000(2) -.011(2)
C2 .149(5) .079(3) .079(3) .020(3) -.025(3) -.030(2)
C3 .162(6) .128(5) .161(5) -.036(4) -.058(4) -.014(4)
C4 .154(5) .050(2) .097(3) .012(2) -.005(3) -.014(2)
C5 .143(5) .091(5) .112(7) .048(4) .010(4) .000(5)
C6 .194(9) .142(9) .076(8) .075(8) .002(6) -.006(6)
C7 .200(10) .148(9) .170(10) .073(9) -.089(8) -.026(7)
C4' .154(5) .050(2) .097(3) .012(2) -.005(3) -.014(2)
C5' .143(5) .091(5) .112(7) .048(4) .010(4) .000(5)
C6' .194(9) .142(9) .076(8) .075(8) .002(6) -.006(6)
C7' .200(10) .148(9) .170(10) .073(9) -.089(8) -.026(7)
C8 .045(2) .055(2) .066(2) .0020(10) .0020(10) -.0070(10)
C9 .089(3) .061(2) .090(3) -.024(2) -.017(2) .004(2)
C10 .141(4) .060(3) .121(4) .012(3) -.006(3) .007(2)
C11 .072(2) .070(2) .074(2) .00(2) -.016(2) -.009(2)
C12 .067(3) .124(4) .107(3) -.011(2) -.020(2) .008(3)
C13 .099(4) .277(9) .142(5) -.027(5) -.037(4) .090(6)
C14 .210(10) .41(2) .170(8) .000(10) -.056(7) .067(9)

loop_
_atom_type_symbol
_atom_type_description
_atom_type_scat_dispersion_real
_atom_type_scat_dispersion_imag
_atom_type_scat_source
C C .0033 .0016 'International Tables Vol C Tables 4.2.6.8 and 6.1.1.4'
H H .0000 .0000 'International Tables Vol C Tables 4.2.6.8 and 6.1.1.4'
N N .0061 .0033 'International Tables Vol C Tables 4.2.6.8 and 6.1.1.4'
S S .1246 .1234 'International Tables Vol C Tables 4.2.6.8 and 6.1.1.4'
Zn Zn .2839 1.4301 'International Tables Vol C Tables 4.2.6.8 and 6.1.1.4'

loop_
_geom_angle_atom_site_label_1
_geom_angle_atom_site_label_2
_geom_angle_atom_site_label_3
_geom_angle_site_symmetry_3
_geom_angle
_geom_angle_publ_flag
S1 Zn1 S2 . 75.70(10) yes
S1 Zn1 S3 . 135.60(10) yes
S1 Zn1 S4 . 95.70(10) yes
S1 Zn1 S4 5_566 115.80(10) yes
S2 Zn1 S3 . 106.30(10) yes
S2 Zn1 S4 . 162.30(10) yes
S2 Zn1 S4 5_566 107.90(10) yes
S3 Zn1 S4 . 68.90(10) yes
S3 Zn1 S4 5_566 105.90(10) yes
S4 Zn1 S4 5_566 89.80(10) yes
C1 S1 Zn1 . 85.00(10) no
C1 S2 Zn1 . 81.40(10) no
C8 S3 Zn1 . 94.80(10) no
C8 S4 Zn1 5_566 101.80(10) no
C8 S4 Zn1 . 77.30(10) no
Zn1 S4 Zn1 5_566 90.20(10) yes
C1 N1 C4 . 122.7(3) no
C1 N1 C2 . 121.9(3) no
C4 N1 C2 . 115.3(3) no
C8 N2 C11 . 122.3(3) no
C8 N2 C9 . 122.0(3) no
C11 N2 C9 . 115.7(3) no
N1 C1 S2 . 121.6(3) no
N1 C1 S1 . 120.6(3) no
S2 C1 S1 . 117.8(2) no
C3 C2 N1 . 111.8(4) no
N1 C4 C5 . 116.1(7) no
C4 C5 C6 . 107.3(8) no
C7 C6 C5 . 108.0(10) no
C7' C6' C5' . 114.0(10) no
N2 C8 S3 . 120.0(2) no
N2 C8 S4 . 121.7(2) no
S3 C8 S4 . 118.2(2) no
N2 C9 C10 . 112.0(3) no
N2 C11 C12 . 112.0(3) no
C13 C12 C11 . 112.2(4) no
C14 C13 C12 . 110.3(6) no
C3 C2 H2a . 109.2 no
N1 C2 H2a . 109.2 no
C3 C2 H2b . 109.2 no
N1 C2 H2b . 109.2 no
H2a C2 H2b . 107.9 no
C2 C3 H3a . 109.5 no
C2 C3 H3b . 109.5 no
H3a C3 H3b . 109.5 no
C2 C3 H3c . 109.5 no
H3a C3 H3c . 109.5 no
H3b C3 H3c . 109.5 no
N1 C4 H4a . 108.3 no
C5 C4 H4a . 108.3 no
N1 C4 H4b . 108.3 no
C5 C4 H4b . 108.3 no
H4a C4 H4b . 107.4 no
C4 C5 H5a . 110.3 no
C6 C5 H5a . 110.3 no
C4 C5 H5b . 110.3 no
C6 C5 H5b . 110.3 no
H5a C5 H5b . 108.5 no
C7 C6 H6a . 110.0 no
C5 C6 H6a . 110.0 no
C7 C6 H6b . 110.0 no
C5 C6 H6b . 110.0 no
H6a C6 H6b . 108.4 no
C6 C7 H7a . 109.5 no
C6 C7 H7b . 109.5 no
H7a C7 H7b . 109.5 no
C6 C7 H7c . 109.5 no
H7a C7 H7c . 109.5 no
H7b C7 H7c . 109.5 no
C6' C5' H5'1 . 109.8 no
C6' C5' H5'2 . 109.8 no
H5'1 C5' H5'2 . 108.3 no
C7' C6' H6'1 . 108.7 no
C5' C6' H6'1 . 108.7 no
C7' C6' H6'2 . 108.7 no
C5' C6' H6'2 . 108.7 no
H6'1 C6' H6'2 . 107.6 no
C6' C7' H7'1 . 109.5 no
C6' C7' H7'2 . 109.5 no
H7'1 C7' H7'2 . 109.5 no
C6' C7' H7'3 . 109.5 no
H7'1 C7' H7'3 . 109.5 no
H7'2 C7' H7'3 . 109.5 no
N2 C9 H9a . 109.2 no
C10 C9 H9a . 109.2 no
N2 C9 H9b . 109.2 no
C10 C9 H9b . 109.2 no
H9a C9 H9b . 107.9 no
C9 C10 H10a . 109.5 no
C9 C10 H10b . 109.5 no
H10a C10 H10b . 109.5 no
C9 C10 H10c . 109.5 no
H10a C10 H10c . 109.5 no
H10b C10 H10c . 109.5 no
N2 C11 H11a . 109.2 no
C12 C11 H11a . 109.2 no
N2 C11 H11b . 109.2 no
C12 C11 H11b . 109.2 no
H11a C11 H11b . 107.9 no
C13 C12 H12a . 109.2 no
C11 C12 H12a . 109.2 no
C13 C12 H12b . 109.2 no
C11 C12 H12b . 109.2 no
H12a C12 H12b . 107.9 no
C14 C13 H13a . 109.6 no
C12 C13 H13a . 109.6 no
C14 C13 H13b . 109.6 no
C12 C13 H13b . 109.6 no
H13a C13 H13b . 108.1 no
C13 C14 H14a . 109.5 no
C13 C14 H14b . 109.5 no
H14a C14 H14b . 109.5 no
C13 C14 H14c . 109.5 no
H14a C14 H14c . 109.5 no
H14b C14 H14c . 109.5 no

loop_
_geom_bond_atom_site_label_1
_geom_bond_atom_site_label_2
_geom_bond_site_symmetry_2
_geom_bond_distance
_geom_bond_publ_flag
Zn1 S1 . 2.3380(10) yes
Zn1 S2 . 2.4700(10) yes
Zn1 S3 . 2.3310(10) yes
Zn1 S4 . 2.8700(10) yes
Zn1 S4 5_566 2.3860(10) yes
S1 C1 . 1.735(3) no
S2 C1 . 1.713(3) no
S3 C8 . 1.723(3) no
S4 C8 . 1.742(3) no
N1 C1 . 1.324(4) no
N1 C4 . 1.470(5) no
N1 C2 . 1.497(5) no
N2 C8 . 1.327(4) no
N2 C11 . 1.477(4) no
N2 C9 . 1.479(4) no
C2 C3 . 1.485(6) no
C4 C5 . 1.494(7) no
C5 C6 . 1.515(8) no
C6 C7 . 1.475(8) no
C5' C6' . 1.500(8) no
C6' C7' . 1.458(8) no
C9 C10 . 1.514(6) no
C11 C12 . 1.509(5) no
C12 C13 . 1.508(5) no
C13 C14 . 1.455(7) no
C2 H2a . .9700 no
C2 H2b . .9700 no
C3 H3a . .9600 no
C3 H3b . .9600 no
C3 H3C . .9600 no
C4 H4a . .9700 no
C4 H4b . .9700 no
C5 H5a . .9700 no
C5 H5b . .9700 no
C6 H6a . .9700 no
C6 H6b . .9700 no
C7 H7a . .9600 no
C7 H7b . .9600 no
C7 H7C . .9600 no
C5' H5'1 . .9700 no
C5' H5'2 . .9700 no
C6' H6'1 . .9700 no
C6' H6'2 . .9700 no
C7' H7'1 . .9600 no
C7' H7'2 . .9600 no
C7' H7'3 . .9600 no
C9 H9a . .9700 no
C9 H9b . .9700 no
C10 H10a . .9600 no
C10 H10b . .9600 no
C10 H10c . .9600 no
C11 H11a . .9700 no
C11 H11b . .9700 no
C12 H12a . .9700 no
C12 H12b . .9700 no
C13 H13a . .9700 no
C13 H13b . .9700 no
C14 H14a . .9600 no
C14 H14b . .9600 no
C14 H14c . .9600 no

loop_
_geom_hbond_atom_site_label_D
_geom_hbond_atom_site_label_H
_geom_hbond_atom_site_label_A
_geom_hbond_distance_DH
_geom_hbond_distance_HA
_geom_hbond_distance_DA
_geom_hbond_angle_DHA
_geom_hbond_publ_flag
C2 H2a S2 .97 2.60 3.019(5) 107 no
C4 H4b S1 .97 2.52 3.011(4) 111 no
C9 H9a S3 .97 2.55 2.983(4) 107 no
C11 H11a S4 .97 2.59 3.041(3) 108 no

loop_
_geom_torsion_atom_site_label_1
_geom_torsion_atom_site_label_2
_geom_torsion_atom_site_label_3
_geom_torsion_atom_site_label_4
_geom_torsion_site_symmetry_1
_geom_torsion_site_symmetry_4
_geom_torsion
_geom_torsion_publ_flag
S3 Zn1 S1 C1 . . -100.00(10) no
S4 Zn1 S1 C1 5_566 . 102.00(10) no
S2 Zn1 S1 C1 . . -1.20(10) no
S4 Zn1 S1 C1 . . -165.50(10) no
S3 Zn1 S2 C1 . . 135.10(10) no
S1 Zn1 S2 C1 . . 1.20(10) no
S4 Zn1 S2 C1 5_566 . -111.70(10) no
S4 Zn1 S2 C1 . . 63.7(2) no
S1 Zn1 S3 C8 . . -81.10(10) no
S4 Zn1 S3 C8 5_566 . 78.30(10) no
S2 Zn1 S3 C8 . . -167.10(10) no
S4 Zn1 S3 C8 . . -5.10(10) no
S3 Zn1 S4 C8 . . 5.20(10) no
S1 Zn1 S4 C8 . . 142.10(10) no
S4 Zn1 S4 C8 5_566 . -102.00(10) no
S2 Zn1 S4 C8 . . 82.40(10) no
S3 Zn1 S4 Zn1 . 5_566 107.20(10) no
S1 Zn1 S4 Zn1 . 5_566 -115.90(10) no
S4 Zn1 S4 Zn1 5_566 5_566 .00(10) no
S2 Zn1 S4 Zn1 . 5_566 -175.60(10) no
C4 N1 C1 S2 . . -178.9(3) no
C2 N1 C1 S2 . . .7(5) no
C4 N1 C1 S1 . . .2(5) no
C2 N1 C1 S1 . . 179.9(3) no
Zn1 S2 C1 N1 . . 177.4(3) no
Zn1 S2 C1 S1 . . -1.8(2) no
Zn1 S1 C1 N1 . . -177.3(3) no
Zn1 S1 C1 S2 . . 1.9(2) no
C1 N1 C2 C3 . . -91.9(5) no
C4 N1 C2 C3 . . 87.7(5) no
C1 N1 C4 C5 . . -99(2) no
C2 N1 C4 C5 . . 82(2) no
N1 C4 C5 C6 . . -167.0(10) no
C4 C5 C6 C7 . . -158(2) no
C11 N2 C8 S3 . . -179.9(2) no
C9 N2 C8 S3 . . 1.2(4) no
C11 N2 C8 S4 . . -2.4(4) no
C9 N2 C8 S4 . . 178.7(2) no
Zn1 S3 C8 N2 . . -173.5(2) no
Zn1 S3 C8 S4 . . 9.0(2) no
Zn1 S4 C8 N2 5_566 . 87.5(3) no
Zn1 S4 C8 N2 . . 175.0(3) no
Zn1 S4 C8 S3 5_566 . -95.0(2) no
Zn1 S4 C8 S3 . . -7.50(10) no
C8 N2 C9 C10 . . 90.3(4) no
C11 N2 C9 C10 . . -88.7(4) no
C8 N2 C11 C12 . . 95.3(4) no
C9 N2 C11 C12 . . -85.7(4) no
N2 C11 C12 C13 . . 176.7(4) no
C11 C12 C13 C14 . . 77.5(8) no
